data_2239988
loop_
_publ_author_name
'Gunaseelan, Sridevi'
'Doraisamyraja, Kalaivani'

_publ_section_title
;
 Crystal structure of trimethylammonium
 5-(2,4-dinitrophenyl)-1,3-dimethyl-2,6-dioxo-1,2,3,6-tetrahydropyrimidin-4-olate
;
_journal_coeditor_code LH5722
_journal_issue 10
_journal_name_full 'Acta Crystallographica Section E'
_journal_page_first o1102
_journal_page_last o1103
_journal_paper_doi 10.1107/S1600536814019977
_journal_volume 70
_journal_year 2014
_chemical_formula_iupac 'C3 H10 N +, C12 H9 N4 O7 -'
_chemical_formula_moiety 'C3 H10 N +, C12 H9 N4 O7 -'
_chemical_formula_sum 'C15 H19 N5 O7'
_chemical_formula_weight 381.35
_chemical_name_common
;
Trimethylammonium 5-(2,4-dinitrophenyl)-1,3-dimethyl barbiturate
;
_chemical_name_systematic
'Trimethylammonium 5-(2,4-dinitrophenyl)-1,3-dimethyl-2,6-dioxo-1,2,3,6-tetrahydropyrimidin-4-olate'
_space_group_crystal_system triclinic
_space_group_IT_number 2
_space_group_name_Hall '-P 1'
_space_group_name_H-M_alt 'P -1'
_symmetry_space_group_name_Hall '-P 1'
_symmetry_space_group_name_H-M 'P -1'
_atom_sites_solution_hydrogens mixed
_audit_creation_method SHELXL-2012
_cell_angle_alpha 103.454(2)
_cell_angle_beta 106.479(2)
_cell_angle_gamma 100.856(2)
_cell_formula_units_Z 2
_cell_length_a 9.8417(5)
_cell_length_b 9.9474(6)
_cell_length_c 10.4241(5)
_cell_measurement_reflns_used 5386
_cell_measurement_temperature 293(2)
_cell_measurement_theta_max 27.5
_cell_measurement_theta_min 2.13
_cell_volume 915.66(9)
_computing_cell_refinement 'APEX2 and SAINT (Bruker, 2004)'
_computing_data_collection 'APEX2 (Bruker, 2004)'
_computing_data_reduction 'SAINT and XPREP (Bruker, 2004)'
_computing_molecular_graphics 'ORTEP-3 for Windows (Farrugia, 2012) and Mercury (Macrae <i>et al.</i>, 2008)'
_computing_publication_material 'SHELXL97 (Sheldrick, 2008)'
_computing_structure_refinement 'SHELXL97 (Sheldrick, 2008)'
_computing_structure_solution 'SIR92 (Altomare <i>et al.</i>, 1993)'
_diffrn_ambient_temperature 293(2)
_diffrn_measured_fraction_theta_full 0.996
_diffrn_measured_fraction_theta_max 0.993
_diffrn_measurement_device_type 'Bruker Kappa APEXII CCD'
_diffrn_measurement_method '\w and \f scan'
_diffrn_radiation_type MoK\a
_diffrn_radiation_wavelength 0.71073
_diffrn_reflns_av_R_equivalents 0.0256
_diffrn_reflns_limit_h_max 12
_diffrn_reflns_limit_h_min -12
_diffrn_reflns_limit_k_max 12
_diffrn_reflns_limit_k_min -12
_diffrn_reflns_limit_l_max 13
_diffrn_reflns_limit_l_min -13
_diffrn_reflns_number 16319
_diffrn_reflns_theta_full 25.242
_diffrn_reflns_theta_max 27.718
_diffrn_reflns_theta_min 2.138
_exptl_absorpt_coefficient_mu 0.111
_exptl_absorpt_correction_T_max 9865
_exptl_absorpt_correction_T_min 9536
_exptl_absorpt_correction_type multi-scan
_exptl_absorpt_process_details '(SADABS; Bruker, 2004)'
_exptl_crystal_colour red
_exptl_crystal_density_diffrn 1.383
_exptl_crystal_description block
_exptl_crystal_F_000 400
_exptl_crystal_size_max 0.350
_exptl_crystal_size_mid 0.350
_exptl_crystal_size_min 0.300
_refine_diff_density_max 0.225
_refine_diff_density_min -0.197
_refine_ls_extinction_coef 0.020(4)
_refine_ls_extinction_expression Fc^*^=kFc[1+0.001xFc^2^\l^3^/sin(2\q)]^-1/4^
_refine_ls_extinction_method 'SHELXL97 (Sheldrick, 2008)'
_refine_ls_goodness_of_fit_ref 0.985
_refine_ls_hydrogen_treatment mixed
_refine_ls_matrix_type full
_refine_ls_number_parameters 341
_refine_ls_number_reflns 4271
_refine_ls_number_restraints 76
_refine_ls_restrained_S_all 1.001
_refine_ls_R_factor_all 0.0758
_refine_ls_R_factor_gt 0.0506
_refine_ls_shift/su_max 0.000
_refine_ls_shift/su_mean 0.000
_refine_ls_structure_factor_coef Fsqd
_refine_ls_weighting_details
;
 w=1/[\s^2^(Fo^2^)+(0.0891P)^2^+0.1912P]
 where P=(Fo^2^+2Fc^2^)/3
;
_refine_ls_weighting_scheme calc
_refine_ls_wR_factor_gt 0.1429
_refine_ls_wR_factor_ref 0.1636
_reflns_number_gt 2922
_reflns_number_total 4271
_reflns_threshold_expression I>2\s(I)
_cod_data_source_file lh5722sup1.cif
_cod_data_source_block I
_cod_database_code 2239988
_cod_database_fobs_code 2239988
_shelx_space_group_comment
;
The symmetry employed for this shelxl refinement is uniquely defined
by the following loop, which should always be used as a source of
symmetry information in preference to the above space-group names.
They are only intended as comments.
;
_shelx_estimated_absorpt_t_min 0.962
_shelx_estimated_absorpt_t_max 0.967
_shelxl_version_number .000002012

loop_
_space_group_symop_operation_xyz
'x, y, z'
'-x, -y, -z'

loop_
_atom_site_type_symbol
_atom_site_label
_atom_site_fract_x
_atom_site_fract_y
_atom_site_fract_z
_atom_site_U_iso_or_equiv
_atom_site_adp_type
_atom_site_calc_flag
_atom_site_occupancy
C C1 0.3976(2) 0.7207(3) 0.07803(19) 0.0655(6) Uani d 1
C C2 0.2837(2) 0.6256(2) 0.08545(17) 0.0548(5) Uani d 1
H H2 0.2434 0.5342 0.0208 0.066 Uiso calc 1
C C3 0.22965(18) 0.66915(18) 0.19261(16) 0.0440(4) Uani d 1
C C4 0.29063(16) 0.80221(18) 0.29787(16) 0.0424(4) Uani d 1
C C5 0.40705(19) 0.8947(2) 0.28249(19) 0.0584(5) Uani d 1
H H5 0.4508 0.9853 0.3481 0.070 Uiso calc 1
C C6 0.4590(2) 0.8561(3) 0.1734(2) 0.0712(6) Uani d 1
H H6 0.5347 0.9208 0.1644 0.085 Uiso calc 1
C C7 0.24320(16) 0.84301(17) 0.41888(15) 0.0415(4) Uani d 1
C C8 0.21150(17) 0.74090(18) 0.48671(16) 0.0435(4) Uani d 1
C C9 0.1589(2) 0.9213(2) 0.65492(18) 0.0560(5) Uani d 1
C C10 0.23385(19) 0.98455(19) 0.46730(18) 0.0507(4) Uani d 1
C C11 0.1303(3) 0.6789(3) 0.6741(3) 0.0840(7) Uani d 1
H H11A 0.1415 0.5884 0.6277 0.126 Uiso calc 1
H H11B 0.0301 0.6674 0.6704 0.126 Uiso calc 1
H H11C 0.1944 0.7116 0.7704 0.126 Uiso calc 1
C C12 0.1746(3) 1.1619(2) 0.6375(2) 0.0740(6) Uani d 1
H H12A 0.1987 1.2185 0.5799 0.111 Uiso calc 1
H H12B 0.2405 1.2061 0.7326 0.111 Uiso calc 1
H H12C 0.0752 1.1559 0.6342 0.111 Uiso calc 1
N N1 0.4546(2) 0.6754(3) -0.0364(2) 0.0970(8) Uani d 1
N N2 0.09232(17) 0.56946(15) 0.18014(14) 0.0511(4) Uani d 1
N N3 0.18912(16) 1.01709(16) 0.58517(15) 0.0531(4) Uani d 1
N N4 0.16852(17) 0.78490(17) 0.60370(15) 0.0529(4) Uani d 1
O O1 0.4045(2) 0.5528(3) -0.1143(2) 0.1098(7) Uani d 1
O O2 0.5474(3) 0.7651(4) -0.0482(3) 0.1804(16) Uani d 1
O O3 0.0792(2) 0.44075(15) 0.13971(17) 0.0812(5) Uani d 1
O O4 -0.00550(14) 0.61913(14) 0.20145(14) 0.0609(4) Uani d 1
O O5 0.22047(16) 0.61540(14) 0.45327(13) 0.0597(4) Uani d 1
O O6 0.2581(2) 1.08059(16) 0.41394(18) 0.0814(5) Uani d 1
O O7 0.1253(2) 0.95645(19) 0.75936(16) 0.0872(5) Uani d 1
N N5 -0.0051(4) 0.9761(3) 0.9524(3) 0.0548(8) Uani d 0.5
H H5A 0.0157(18) 0.9501(17) 0.8715(19) 0.066 Uiso d 0.5
C C13 0.0093(9) 1.1276(5) 0.9872(7) 0.0839(16) Uani d 0.5
H H13A -0.062(5) 1.134(8) 0.905(4) 0.126 Uiso d 0.5
H H13B 0.106(3) 1.180(6) 0.993(6) 0.126 Uiso d 0.5
H H13C -0.010(6) 1.166(6) 1.070(4) 0.126 Uiso d 0.5
C C14 -0.1578(5) 0.8892(6) 0.9182(5) 0.0772(12) Uani d 0.5
H H14A -0.155(6) 0.791(3) 0.896(5) 0.116 Uiso d 0.5
H H14B -0.217(6) 0.909(5) 0.841(3) 0.116 Uiso d 0.5
H H14C -0.188(6) 0.913(5) 0.998(4) 0.116 Uiso d 0.5
C C15 0.0966(8) 0.9352(8) 1.0574(6) 0.0886(17) Uani d 0.5
H H15A 0.094(7) 0.834(2) 1.037(7) 0.133 Uiso d 0.5
H H15B 0.087(7) 0.966(6) 1.148(4) 0.133 Uiso d 0.5
H H15C 0.193(4) 0.987(5) 1.062(7) 0.133 Uiso d 0.5
N N6 0.4670(5) 0.5181(5) 0.4932(5) 0.0741(11) Uani d 0.5
H H6A 0.381(2) 0.544(2) 0.4697(18) 0.089 Uiso d 0.5
C C16 0.4046(7) 0.3737(6) 0.3630(6) 0.0930(15) Uani d 0.5
H H16A 0.426(6) 0.307(6) 0.413(6) 0.140 Uiso d 0.5
H H16B 0.441(6) 0.364(7) 0.288(5) 0.140 Uiso d 0.5
H H16C 0.302(3) 0.367(7) 0.334(6) 0.140 Uiso d 0.5
C C17 0.5736(8) 0.6071(8) 0.4681(12) 0.117(3) Uani d 0.5
H H17A 0.623(8) 0.537(7) 0.436(7) 0.176 Uiso d 0.5
H H17B 0.647(7) 0.679(6) 0.551(4) 0.176 Uiso d 0.5
H H17C 0.545(4) 0.651(6) 0.396(5) 0.176 Uiso d 0.5
C C18 0.4811(9) 0.4741(12) 0.6114(7) 0.111(3) Uani d 0.5
H H18A 0.393(3) 0.443(7) 0.631(5) 0.166 Uiso d 0.5
H H18B 0.558(5) 0.536(7) 0.695(5) 0.166 Uiso d 0.5
H H18C 0.510(8) 0.389(5) 0.574(8) 0.166 Uiso d 0.5

loop_
_atom_site_aniso_label
_atom_site_aniso_U_11
_atom_site_aniso_U_22
_atom_site_aniso_U_33
_atom_site_aniso_U_12
_atom_site_aniso_U_13
_atom_site_aniso_U_23
C1 0.0500(10) 0.1118(17) 0.0387(9) 0.0263(11) 0.0228(8) 0.0172(10)
C2 0.0573(10) 0.0737(12) 0.0377(8) 0.0300(9) 0.0197(7) 0.0106(8)
C3 0.0482(8) 0.0543(10) 0.0350(8) 0.0210(7) 0.0183(6) 0.0129(7)
C4 0.0397(7) 0.0541(9) 0.0346(7) 0.0155(7) 0.0139(6) 0.0121(7)
C5 0.0464(9) 0.0752(13) 0.0454(9) 0.0029(8) 0.0181(7) 0.0112(9)
C6 0.0459(9) 0.1101(18) 0.0544(11) 0.0043(10) 0.0249(8) 0.0231(12)
C7 0.0404(7) 0.0468(9) 0.0351(8) 0.0110(6) 0.0152(6) 0.0064(6)
C8 0.0445(8) 0.0548(10) 0.0349(8) 0.0194(7) 0.0168(6) 0.0117(7)
C9 0.0517(9) 0.0693(12) 0.0403(9) 0.0141(8) 0.0210(7) -0.0002(8)
C10 0.0517(9) 0.0468(10) 0.0464(9) 0.0059(7) 0.0196(7) 0.0038(7)
C11 0.119(2) 0.0999(18) 0.0632(13) 0.0394(15) 0.0570(14) 0.0414(13)
C12 0.0747(13) 0.0577(12) 0.0777(14) 0.0182(10) 0.0309(11) -0.0072(10)
N1 0.0689(12) 0.170(2) 0.0540(11) 0.0302(14) 0.0373(10) 0.0186(14)
N2 0.0666(9) 0.0447(8) 0.0390(7) 0.0118(7) 0.0222(6) 0.0046(6)
N3 0.0530(8) 0.0492(8) 0.0498(8) 0.0115(6) 0.0226(6) -0.0024(7)
N4 0.0604(9) 0.0676(10) 0.0393(7) 0.0214(7) 0.0264(6) 0.0172(7)
O1 0.1167(15) 0.164(2) 0.0614(10) 0.0629(14) 0.0513(10) 0.0114(12)
O2 0.145(2) 0.251(3) 0.1205(19) -0.023(2) 0.1083(19) -0.003(2)
O3 0.1220(13) 0.0443(8) 0.0793(10) 0.0157(8) 0.0525(10) 0.0058(7)
O4 0.0511(7) 0.0642(8) 0.0588(8) 0.0074(6) 0.0239(6) 0.0030(6)
O5 0.0829(9) 0.0629(8) 0.0538(7) 0.0374(7) 0.0356(7) 0.0264(6)
O6 0.1232(13) 0.0492(8) 0.0846(11) 0.0192(8) 0.0583(10) 0.0191(7)
O7 0.1065(12) 0.1035(12) 0.0624(9) 0.0314(10) 0.0580(9) 0.0071(8)
N5 0.086(2) 0.0557(19) 0.0494(17) 0.0395(17) 0.0426(18) 0.0251(15)
C13 0.126(5) 0.060(3) 0.094(4) 0.042(3) 0.063(4) 0.031(3)
C14 0.082(3) 0.080(3) 0.064(3) 0.016(2) 0.030(2) 0.010(2)
C15 0.100(4) 0.117(5) 0.077(3) 0.063(4) 0.032(3) 0.050(4)
N6 0.081(3) 0.082(3) 0.104(3) 0.048(2) 0.059(3) 0.055(2)
C16 0.106(4) 0.081(4) 0.090(4) 0.026(3) 0.039(3) 0.016(3)
C17 0.087(4) 0.076(4) 0.195(9) 0.017(3) 0.042(5) 0.065(5)
C18 0.106(5) 0.192(9) 0.083(4) 0.090(6) 0.054(4) 0.067(5)

loop_
_atom_type_symbol
_atom_type_description
_atom_type_scat_dispersion_real
_atom_type_scat_dispersion_imag
_atom_type_scat_source
C C 0.0033 0.0016 'International Tables Vol C Tables 4.2.6.8 and 6.1.1.4'
H H 0.0000 0.0000 'International Tables Vol C Tables 4.2.6.8 and 6.1.1.4'
N N 0.0061 0.0033 'International Tables Vol C Tables 4.2.6.8 and 6.1.1.4'
O O 0.0106 0.0060 'International Tables Vol C Tables 4.2.6.8 and 6.1.1.4'

loop_
_geom_angle_atom_site_label_1
_geom_angle_atom_site_label_2
_geom_angle_atom_site_label_3
_geom_angle_site_symmetry_1
_geom_angle_site_symmetry_3
_geom_angle
C2 C1 C6 . . 121.79(16)
C2 C1 N1 . . 117.9(2)
C6 C1 N1 . . 120.3(2)
C1 C2 C3 . . 117.72(17)
C1 C2 H2 . . 121.1
C3 C2 H2 . . 121.1
C2 C3 C4 . . 123.94(16)
C2 C3 N2 . . 114.20(15)
C4 C3 N2 . . 121.62(13)
C5 C4 C3 . . 114.84(14)
C5 C4 C7 . . 121.04(15)
C3 C4 C7 . . 124.08(14)
C6 C5 C4 . . 122.27(18)
C6 C5 H5 . . 118.9
C4 C5 H5 . . 118.9
C5 C6 C1 . . 119.30(18)
C5 C6 H6 . . 120.3
C1 C6 H6 . . 120.3
C8 C7 C10 . . 121.30(14)
C8 C7 C4 . . 119.04(14)
C10 C7 C4 . . 119.64(15)
O5 C8 N4 . . 117.22(15)
O5 C8 C7 . . 125.47(14)
N4 C8 C7 . . 117.30(15)
O7 C9 N3 . . 121.10(19)
O7 C9 N4 . . 121.4(2)
N3 C9 N4 . . 117.52(14)
O6 C10 N3 . . 117.41(16)
O6 C10 C7 . . 125.85(16)
N3 C10 C7 . . 116.72(16)
N4 C11 H11A . . 109.5
N4 C11 H11B . . 109.5
H11A C11 H11B . . 109.5
N4 C11 H11C . . 109.5
H11A C11 H11C . . 109.5
H11B C11 H11C . . 109.5
N3 C12 H12A . . 109.5
N3 C12 H12B . . 109.5
H12A C12 H12B . . 109.5
N3 C12 H12C . . 109.5
H12A C12 H12C . . 109.5
H12B C12 H12C . . 109.5
O2 N1 O1 . . 124.0(2)
O2 N1 C1 . . 116.9(3)
O1 N1 C1 . . 119.1(2)
O4 N2 O3 . . 123.40(16)
O4 N2 C3 . . 118.26(14)
O3 N2 C3 . . 118.14(15)
C9 N3 C10 . . 123.73(15)
C9 N3 C12 . . 117.55(16)
C10 N3 C12 . . 118.73(17)
C9 N4 C8 . . 123.40(15)
C9 N4 C11 . . 118.16(15)
C8 N4 C11 . . 118.44(17)
N5 N5 C13 2_577 2_577 75.7(4)
N5 N5 C15 2_577 2_577 74.3(4)
C13 N5 C15 2_577 2_577 127.0(4)
N5 N5 C13 2_577 . 63.7(4)
C13 N5 C13 2_577 . 139.4(3)
C15 N5 C13 2_577 . 42.4(3)
N5 N5 C15 2_577 . 65.9(4)
C13 N5 C15 2_577 . 42.7(4)
C15 N5 C15 2_577 . 140.2(2)
C13 N5 C15 . . 113.9(4)
N5 N5 C14 2_577 . 93.7(4)
C13 N5 C14 2_577 . 68.1(4)
C15 N5 C14 2_577 . 71.4(4)
C13 N5 C14 . . 112.9(4)
C15 N5 C14 . . 110.2(4)
N5 N5 C14 2_577 2_577 54.4(4)
C13 N5 C14 2_577 2_577 100.0(4)
C15 N5 C14 2_577 2_577 96.7(4)
C13 N5 C14 . 2_577 56.5(4)
C15 N5 C14 . 2_577 60.2(4)
C14 N5 C14 . 2_577 148.1(2)
N5 N5 H5A 2_577 . 161.2(12)
C13 N5 H5A 2_577 . 111.6(10)
C15 N5 H5A 2_577 . 110.8(10)
C13 N5 H5A . . 107.2(11)
C15 N5 H5A . . 107.0(11)
C14 N5 H5A . . 105.1(11)
C14 N5 H5A 2_577 . 106.8(11)
C15 C13 N5 2_577 2_577 75.1(5)
C15 C13 N5 2_577 . 65.6(5)
N5 C13 N5 2_577 . 40.6(3)
C15 C13 C14 2_577 2_577 134.6(6)
N5 C13 C14 2_577 2_577 60.6(4)
N5 C13 C14 . 2_577 74.1(4)
C15 C13 H13A 2_577 . 56(4)
N5 C13 H13A 2_577 . 129(4)
N5 C13 H13A . . 102(5)
C14 C13 H13A 2_577 . 159(4)
C15 C13 H13B 2_577 . 158(3)
N5 C13 H13B 2_577 . 117(4)
N5 C13 H13B . . 111(4)
C14 C13 H13B 2_577 . 57(4)
H13A C13 H13B . . 107(3)
C15 C13 H13C 2_577 . 89(3)
N5 C13 H13C 2_577 . 76(4)
N5 C13 H13C . . 114(4)
C14 C13 H13C 2_577 . 89(4)
H13A C13 H13C . . 112(3)
H13B C13 H13C . . 111(3)
N5 C14 C13 . 2_577 51.3(3)
N5 C14 C15 . 2_577 51.3(3)
C13 C14 C15 2_577 2_577 96.3(3)
N5 C14 N5 . 2_577 31.9(2)
C13 C14 N5 2_577 2_577 49.4(3)
C15 C14 N5 2_577 2_577 48.9(3)
N5 C14 H14A . . 106(4)
C13 C14 H14A 2_577 . 69(3)
C15 C14 H14A 2_577 . 156(3)
N5 C14 H14A 2_577 . 118(3)
N5 C14 H14B . . 107(4)
C13 C14 H14B 2_577 . 154(4)
C15 C14 H14B 2_577 . 73(3)
N5 C14 H14B 2_577 . 122(4)
H14A C14 H14B . . 112(3)
N5 C14 H14C . . 110(4)
C13 C14 H14C 2_577 . 90(3)
C15 C14 H14C 2_577 . 89(3)
N5 C14 H14C 2_577 . 78(3)
H14A C14 H14C . . 109(3)
H14B C14 H14C . . 113(3)
C13 C15 N5 2_577 2_577 72.0(5)
C13 C15 N5 2_577 . 62.2(4)
N5 C15 N5 2_577 . 39.8(2)
C13 C15 C14 2_577 2_577 127.8(6)
N5 C15 C14 2_577 2_577 57.3(3)
N5 C15 C14 . 2_577 70.9(4)
C13 C15 H15A 2_577 . 69(4)
N5 C15 H15A 2_577 . 141(4)
N5 C15 H15A . . 117(5)
C14 C15 H15A 2_577 . 159(3)
C13 C15 H15B 2_577 . 93(4)
N5 C15 H15B 2_577 . 73(4)
N5 C15 H15B . . 112(4)
C14 C15 H15B 2_577 . 84(4)
H15A C15 H15B . . 108(3)
C13 C15 H15C 2_577 . 158(4)
N5 C15 H15C 2_577 . 109(4)
N5 C15 H15C . . 104(4)
C14 C15 H15C 2_577 . 53(4)
H15A C15 H15C . . 107(3)
H15B C15 H15C . . 109(3)
N6 N6 C18 2_666 2_666 75.8(6)
N6 N6 C17 2_666 . 77.1(7)
C18 N6 C17 2_666 . 41.0(4)
N6 N6 C18 2_666 . 70.2(7)
C18 N6 C18 2_666 . 146.0(3)
C17 N6 C18 . . 127.1(6)
N6 N6 C17 2_666 2_666 69.8(7)
C18 N6 C17 2_666 2_666 126.1(6)
C17 N6 C17 . 2_666 146.9(3)
C18 N6 C17 . 2_666 39.6(4)
N6 N6 C16 2_666 . 77.8(7)
C18 N6 C16 2_666 . 66.1(5)
C17 N6 C16 . . 106.5(6)
C18 N6 C16 . . 105.7(6)
C17 N6 C16 2_666 . 66.9(6)
N6 N6 C16 2_666 2_666 73.7(8)
C18 N6 C16 2_666 2_666 106.1(5)
C17 N6 C16 . 2_666 67.1(6)
C18 N6 C16 . 2_666 64.5(5)
C17 N6 C16 2_666 2_666 102.6(6)
C16 N6 C16 . 2_666 151.5(2)
N6 N6 H6A 2_666 . 170.3(15)
C18 N6 H6A 2_666 . 104.8(11)
C17 N6 H6A . . 109.9(11)
C18 N6 H6A . . 108.7(11)
C17 N6 H6A 2_666 . 103.0(11)
C16 N6 H6A . . 93.5(12)
C16 N6 H6A 2_666 . 114.8(11)
N6 C16 C18 . 2_666 49.1(3)
N6 C16 N6 . 2_666 28.5(2)
C18 C16 N6 2_666 2_666 50.2(3)
N6 C16 C17 . 2_666 51.3(3)
C18 C16 C17 2_666 2_666 96.6(4)
N6 C16 C17 2_666 2_666 48.8(3)
N6 C16 H16A . . 99(4)
C18 C16 H16A 2_666 . 125(4)
N6 C16 H16A 2_666 . 80(4)
C17 C16 H16A 2_666 . 53(4)
N6 C16 H16B . . 121(4)
C18 C16 H16B 2_666 . 72(4)
N6 C16 H16B 2_666 . 110(4)
C17 C16 H16B 2_666 . 152(4)
H16A C16 H16B . . 112(3)
N6 C16 H16C . . 101(4)
C18 C16 H16C 2_666 . 119(4)
N6 C16 H16C 2_666 . 127(4)
C17 C16 H16C 2_666 . 96(4)
H16A C16 H16C . . 110(3)
H16B C16 H16C . . 113(3)
C18 C17 N6 2_666 . 68.0(6)
C18 C17 N6 2_666 2_666 68.0(6)
N6 C17 N6 . 2_666 33.1(3)
C18 C17 C16 2_666 2_666 128.5(9)
N6 C17 C16 . 2_666 64.0(5)
N6 C17 C16 2_666 2_666 61.8(5)
C18 C17 H17A 2_666 . 61(5)
N6 C17 H17A . . 99(5)
N6 C17 H17A 2_666 . 70(5)
C16 C17 H17A 2_666 . 109(4)
C18 C17 H17B 2_666 . 167(4)
N6 C17 H17B . . 115(5)
N6 C17 H17B 2_666 . 107(4)
C16 C17 H17B 2_666 . 51(5)
H17A C17 H17B . . 106(3)
C18 C17 H17C 2_666 . 78(4)
N6 C17 H17C . . 119.0(18)
N6 C17 H17C 2_666 . 143(3)
C16 C17 H17C 2_666 . 142(4)
H17A C17 H17C . . 108(3)
H17B C17 H17C . . 109(3)
C17 C18 N6 2_666 2_666 71.0(7)
C17 C18 N6 2_666 . 72.4(7)
N6 C18 N6 2_666 . 34.0(3)
C17 C18 C16 2_666 2_666 134.5(9)
N6 C18 C16 2_666 2_666 64.8(5)
N6 C18 C16 . 2_666 65.3(5)
C17 C18 H18A 2_666 . 78(4)
N6 C18 H18A 2_666 . 143(3)
N6 C18 H18A . . 117.4(17)
C16 C18 H18A 2_666 . 136(4)
C17 C18 H18B 2_666 . 161(5)
N6 C18 H18B 2_666 . 105(4)
N6 C18 H18B . . 116(5)
C16 C18 H18B 2_666 . 50(5)
H18A C18 H18B . . 110(3)
C17 C18 H18C 2_666 . 51(5)
N6 C18 H18C 2_666 . 67(5)
N6 C18 H18C . . 94(5)
C16 C18 H18C 2_666 . 116(4)
H18A C18 H18C . . 108(3)
H18B C18 H18C . . 110(3)

loop_
_geom_bond_atom_site_label_1
_geom_bond_atom_site_label_2
_geom_bond_site_symmetry_2
_geom_bond_distance
C1 C2 . 1.358(3)
C1 C6 . 1.377(3)
C1 N1 . 1.471(2)
C2 C3 . 1.385(2)
C2 H2 . 0.9300
C3 C4 . 1.403(2)
C3 N2 . 1.471(2)
C4 C5 . 1.400(2)
C4 C7 . 1.463(2)
C5 C6 . 1.379(3)
C5 H5 . 0.9300
C6 H6 . 0.9300
C7 C8 . 1.403(2)
C7 C10 . 1.411(2)
C8 O5 . 1.243(2)
C8 N4 . 1.404(2)
C9 O7 . 1.219(2)
C9 N3 . 1.365(3)
C9 N4 . 1.370(2)
C10 O6 . 1.231(2)
C10 N3 . 1.408(2)
C11 N4 . 1.470(3)
C11 H11A . 0.9600
C11 H11B . 0.9600
C11 H11C . 0.9600
C12 N3 . 1.466(2)
C12 H12A . 0.9600
C12 H12B . 0.9600
C12 H12C . 0.9600
N1 O2 . 1.206(3)
N1 O1 . 1.215(3)
N2 O4 . 1.2122(19)
N2 O3 . 1.2205(19)
N5 N5 2_577 0.964(5)
N5 C13 2_577 1.328(6)
N5 C15 2_577 1.375(6)
N5 C13 . 1.435(6)
N5 C15 . 1.450(6)
N5 C14 . 1.482(6)
N5 C14 2_577 1.819(6)
N5 H5A . 0.914(19)
C13 C15 2_577 1.019(8)
C13 N5 2_577 1.328(6)
C13 C14 2_577 1.577(10)
C13 H13A . 0.962(19)
C13 H13B . 0.971(19)
C13 H13C . 0.944(18)
C14 C13 2_577 1.577(10)
C14 C15 2_577 1.669(9)
C14 N5 2_577 1.819(6)
C14 H14A . 0.962(18)
C14 H14B . 0.938(18)
C14 H14C . 0.956(18)
C15 C13 2_577 1.019(8)
C15 N5 2_577 1.375(6)
C15 C14 2_577 1.669(9)
C15 H15A . 0.972(19)
C15 H15B . 0.960(19)
C15 H15C . 0.973(19)
N6 N6 2_666 0.796(6)
N6 C18 2_666 1.340(8)
N6 C17 . 1.367(8)
N6 C18 . 1.381(7)
N6 C17 2_666 1.419(8)
N6 C16 . 1.603(7)
N6 C16 2_666 1.632(8)
N6 H6A . 0.92(2)
C16 C18 2_666 1.621(12)
C16 N6 2_666 1.633(8)
C16 C17 2_666 1.673(13)
C16 H16A . 0.955(19)
C16 H16B . 0.938(19)
C16 H16C . 0.953(19)
C17 C18 2_666 0.949(9)
C17 N6 2_666 1.419(8)
C17 C16 2_666 1.673(13)
C17 H17A . 0.98(2)
C17 H17B . 0.97(2)
C17 H17C . 0.955(18)
C18 C17 2_666 0.949(9)
C18 N6 2_666 1.340(8)
C18 C16 2_666 1.621(12)
C18 H18A . 0.957(18)
C18 H18B . 0.956(19)
C18 H18C . 0.971(19)

loop_
_geom_hbond_atom_site_label_D
_geom_hbond_atom_site_label_H
_geom_hbond_atom_site_label_A
_geom_hbond_distance_DH
_geom_hbond_distance_HA
_geom_hbond_distance_DA
_geom_hbond_angle_DHA
N5 H5A O7 0.91(2) 1.80(2) 2.666(3) 156.0(15)
N6 H6A O5 0.92(2) 1.83(2) 2.737(3) 170.5(17)

loop_
_geom_torsion_atom_site_label_1
_geom_torsion_atom_site_label_2
_geom_torsion_atom_site_label_3
_geom_torsion_atom_site_label_4
_geom_torsion_site_symmetry_1
_geom_torsion_site_symmetry_4
_geom_torsion
C6 C1 C2 C3 . . 0.4(3)
N1 C1 C2 C3 . . -179.46(18)
C1 C2 C3 C4 . . -3.7(3)
C1 C2 C3 N2 . . 170.69(17)
C2 C3 C4 C5 . . 4.0(3)
N2 C3 C4 C5 . . -169.94(16)
C2 C3 C4 C7 . . -173.67(16)
N2 C3 C4 C7 . . 12.4(2)
C3 C4 C5 C6 . . -1.2(3)
C7 C4 C5 C6 . . 176.58(18)
C4 C5 C6 C1 . . -1.8(3)
C2 C1 C6 C5 . . 2.3(3)
N1 C1 C6 C5 . . -177.9(2)
C5 C4 C7 C8 . . -136.83(18)
C3 C4 C7 C8 . . 40.7(2)
C5 C4 C7 C10 . . 41.5(2)
C3 C4 C7 C10 . . -140.90(17)
C10 C7 C8 O5 . . -178.11(16)
C4 C7 C8 O5 . . 0.2(2)
C10 C7 C8 N4 . . 0.7(2)
C4 C7 C8 N4 . . 179.05(14)
C8 C7 C10 O6 . . -179.24(18)
C4 C7 C10 O6 . . 2.4(3)
C8 C7 C10 N3 . . -0.9(2)
C4 C7 C10 N3 . . -179.29(14)
C2 C1 N1 O2 . . 174.1(3)
C6 C1 N1 O2 . . -5.7(4)
C2 C1 N1 O1 . . -4.5(3)
C6 C1 N1 O1 . . 175.7(2)
C2 C3 N2 O4 . . -135.67(17)
C4 C3 N2 O4 . . 38.8(2)
C2 C3 N2 O3 . . 39.5(2)
C4 C3 N2 O3 . . -146.01(17)
O7 C9 N3 C10 . . 177.49(17)
N4 C9 N3 C10 . . -2.1(3)
O7 C9 N3 C12 . . -2.2(3)
N4 C9 N3 C12 . . 178.26(16)
O6 C10 N3 C9 . . -179.88(18)
C7 C10 N3 C9 . . 1.7(2)
O6 C10 N3 C12 . . -0.2(3)
C7 C10 N3 C12 . . -178.68(16)
O7 C9 N4 C8 . . -177.78(17)
N3 C9 N4 C8 . . 1.8(3)
O7 C9 N4 C11 . . 2.9(3)
N3 C9 N4 C11 . . -177.50(18)
O5 C8 N4 C9 . . 177.77(15)
C7 C8 N4 C9 . . -1.1(2)
O5 C8 N4 C11 . . -2.9(2)
C7 C8 N4 C11 . . 178.16(17)
N5 N5 C13 C15 2_577 2_577 -95.4(6)
C13 N5 C13 C15 2_577 2_577 -95.4(6)
C15 N5 C13 C15 . 2_577 -139.6(4)
C14 N5 C13 C15 . 2_577 -13.0(6)
C14 N5 C13 C15 2_577 2_577 -158.6(6)
C13 N5 C13 N5 2_577 2_577 0.0000(10)
C15 N5 C13 N5 2_577 2_577 95.4(6)
C15 N5 C13 N5 . 2_577 -44.1(4)
C14 N5 C13 N5 . 2_577 82.5(5)
C14 N5 C13 N5 2_577 2_577 -63.1(4)
N5 N5 C13 C14 2_577 2_577 63.1(4)
C13 N5 C13 C14 2_577 2_577 63.1(4)
C15 N5 C13 C14 2_577 2_577 158.6(6)
C15 N5 C13 C14 . 2_577 19.0(4)
C14 N5 C13 C14 . 2_577 145.6(3)
N5 N5 C14 C13 2_577 2_577 -73.0(4)
C15 N5 C14 C13 2_577 2_577 -145.1(4)
C13 N5 C14 C13 . 2_577 -135.9(3)
C15 N5 C14 C13 . 2_577 -7.4(4)
C14 N5 C14 C13 2_577 2_577 -73.0(4)
N5 N5 C14 C15 2_577 2_577 72.1(4)
C13 N5 C14 C15 2_577 2_577 145.1(4)
C13 N5 C14 C15 . 2_577 9.2(4)
C15 N5 C14 C15 . 2_577 137.8(3)
C14 N5 C14 C15 2_577 2_577 72.1(4)
C13 N5 C14 N5 2_577 2_577 73.0(4)
C15 N5 C14 N5 2_577 2_577 -72.1(4)
C13 N5 C14 N5 . 2_577 -62.9(4)
C15 N5 C14 N5 . 2_577 65.6(4)
C14 N5 C14 N5 2_577 2_577 -0.002(2)
N5 N5 C15 C13 2_577 2_577 95.0(6)
C15 N5 C15 C13 2_577 2_577 95.0(6)
C13 N5 C15 C13 . 2_577 138.1(4)
C14 N5 C15 C13 . 2_577 10.1(6)
C14 N5 C15 C13 2_577 2_577 156.4(6)
C13 N5 C15 N5 2_577 2_577 -95.0(6)
C15 N5 C15 N5 2_577 2_577 0.0000(10)
C13 N5 C15 N5 . 2_577 43.1(4)
C14 N5 C15 N5 . 2_577 -84.9(5)
C14 N5 C15 N5 2_577 2_577 61.4(4)
N5 N5 C15 C14 2_577 2_577 -61.4(4)
C13 N5 C15 C14 2_577 2_577 -156.4(6)
C15 N5 C15 C14 2_577 2_577 -61.4(4)
C13 N5 C15 C14 . 2_577 -18.3(4)
C14 N5 C15 C14 . 2_577 -146.3(2)
N6 N6 C16 C18 2_666 2_666 -79.7(6)
C17 N6 C16 C18 . 2_666 -7.4(6)
C18 N6 C16 C18 . 2_666 -144.9(3)
C17 N6 C16 C18 2_666 2_666 -152.8(6)
C16 N6 C16 C18 2_666 2_666 -79.7(6)
C18 N6 C16 N6 2_666 2_666 79.7(6)
C17 N6 C16 N6 . 2_666 72.4(7)
C18 N6 C16 N6 . 2_666 -65.1(6)
C17 N6 C16 N6 2_666 2_666 -73.0(7)
C16 N6 C16 N6 2_666 2_666 0.004(2)
N6 N6 C16 C17 2_666 2_666 73.0(7)
C18 N6 C16 C17 2_666 2_666 152.8(6)
C17 N6 C16 C17 . 2_666 145.4(4)
C18 N6 C16 C17 . 2_666 7.9(6)
C16 N6 C16 C17 2_666 2_666 73.0(7)
N6 N6 C17 C18 2_666 2_666 83.2(10)
C18 N6 C17 C18 . 2_666 135.7(5)
C17 N6 C17 C18 2_666 2_666 83.2(10)
C16 N6 C17 C18 . 2_666 10.3(8)
C16 N6 C17 C18 2_666 2_666 160.8(9)
C18 N6 C17 N6 2_666 2_666 -83.2(10)
C18 N6 C17 N6 . 2_666 52.5(7)
C17 N6 C17 N6 2_666 2_666 -0.001(2)
C16 N6 C17 N6 . 2_666 -72.9(7)
C16 N6 C17 N6 2_666 2_666 77.6(8)
N6 N6 C17 C16 2_666 2_666 -77.6(8)
C18 N6 C17 C16 2_666 2_666 -160.8(9)
C18 N6 C17 C16 . 2_666 -25.1(7)
C17 N6 C17 C16 2_666 2_666 -77.6(8)
C16 N6 C17 C16 . 2_666 -150.5(3)
N6 N6 C18 C17 2_666 2_666 -81.9(10)
C18 N6 C18 C17 2_666 2_666 -81.9(10)
C17 N6 C18 C17 . 2_666 -137.2(5)
C16 N6 C18 C17 . 2_666 -11.5(8)
C16 N6 C18 C17 2_666 2_666 -162.9(8)
C18 N6 C18 N6 2_666 2_666 -0.002(2)
C17 N6 C18 N6 . 2_666 -55.2(8)
C17 N6 C18 N6 2_666 2_666 81.9(10)
C16 N6 C18 N6 . 2_666 70.4(7)
C16 N6 C18 N6 2_666 2_666 -80.9(7)
N6 N6 C18 C16 2_666 2_666 80.9(7)
C18 N6 C18 C16 2_666 2_666 80.9(7)
C17 N6 C18 C16 . 2_666 25.7(7)
C17 N6 C18 C16 2_666 2_666 162.9(8)
C16 N6 C18 C16 . 2_666 151.4(3)
